data_7107484
loop_
_publ_author_name
'Haiyang Gao'
'Haibin Hu'
'Fangming Zhu'
'Qing Wu'

_publ_section_title
;
 Thermally Robust Amine-Imine Nickel Catalyst Precursor for Living
 Polymerization of Ethylene above Room Temperature
;
_journal_name_full Chem.Commun.
_journal_page_first 3312
_journal_paper_doi 10.1039/c2cc17154f
_journal_volume 48
_journal_year 2012
_chemical_formula_sum 'C29 H44 Br2 N2 Ni'
_chemical_formula_weight 639.19
_chemical_name_systematic
;
?
;
_space_group_IT_number 14
_symmetry_cell_setting monoclinic
_symmetry_space_group_name_Hall '-P 2yn'
_symmetry_space_group_name_H-M 'P 1 21/n 1'
_atom_sites_solution_hydrogens geom
_atom_sites_solution_primary direct
_atom_sites_solution_secondary difmap
_audit_creation_method SHELXL-97
_cell_angle_alpha 90.00
_cell_angle_beta 101.466(4)
_cell_angle_gamma 90.00
_cell_formula_units_Z 4
_cell_length_a 10.803(2)
_cell_length_b 20.726(5)
_cell_length_c 13.844(3)
_cell_measurement_temperature 293(2)
_cell_volume 3037.9(11)
_computing_structure_refinement 'SHELXL-97 (Sheldrick, 1997)'
_computing_structure_solution 'SHELXS-97 (Sheldrick, 1990)'
_diffrn_ambient_temperature 293(2)
_diffrn_measured_fraction_theta_full 0.944
_diffrn_measured_fraction_theta_max 0.944
_diffrn_radiation_monochromator graphite
_diffrn_radiation_source 'fine-focus sealed tube'
_diffrn_radiation_type MoK\a
_diffrn_radiation_wavelength 0.71073
_diffrn_reflns_av_R_equivalents 0.0535
_diffrn_reflns_av_sigmaI/netI 0.0434
_diffrn_reflns_limit_h_max 11
_diffrn_reflns_limit_h_min -11
_diffrn_reflns_limit_k_max 22
_diffrn_reflns_limit_k_min -17
_diffrn_reflns_limit_l_max 15
_diffrn_reflns_limit_l_min -15
_diffrn_reflns_number 19080
_diffrn_reflns_theta_full 23.27
_diffrn_reflns_theta_max 23.27
_diffrn_reflns_theta_min 1.97
_exptl_absorpt_coefficient_mu 3.288
_exptl_absorpt_correction_T_max 0.5316
_exptl_absorpt_correction_T_min 0.4193
_exptl_absorpt_correction_type empirical
_exptl_crystal_density_diffrn 1.398
_exptl_crystal_density_method 'not measured'
_exptl_crystal_F_000 1320
_exptl_crystal_size_max 0.32
_exptl_crystal_size_mid 0.25
_exptl_crystal_size_min 0.22
_refine_diff_density_max 0.749
_refine_diff_density_min -0.724
_refine_diff_density_rms 0.074
_refine_ls_extinction_coef 0.0038(4)
_refine_ls_extinction_expression Fc^*^=kFc[1+0.001xFc^2^\l^3^/sin(2\q)]^-1/4^
_refine_ls_extinction_method SHELXL
_refine_ls_goodness_of_fit_ref 1.016
_refine_ls_hydrogen_treatment mixed
_refine_ls_matrix_type full
_refine_ls_number_parameters 335
_refine_ls_number_reflns 4116
_refine_ls_number_restraints 1
_refine_ls_restrained_S_all 1.030
_refine_ls_R_factor_all 0.0692
_refine_ls_R_factor_gt 0.0417
_refine_ls_shift/su_max 0.100
_refine_ls_shift/su_mean 0.002
_refine_ls_structure_factor_coef Fsqd
_refine_ls_weighting_details 'calc w=1/[\s^2^(Fo^2^)+(0.0693P)^2^+0.4895P] where P=(Fo^2^+2Fc^2^)/3'
_refine_ls_weighting_scheme calc
_refine_ls_wR_factor_gt 0.1039
_refine_ls_wR_factor_ref 0.1188
_reflns_number_gt 2891
_reflns_number_total 4116
_reflns_threshold_expression >2sigma(I)
_cod_data_source_file c2cc17154f.txt
_cod_data_source_block g101409
_cod_original_cell_volume 3037.8(12)
_cod_original_sg_symbol_H-M P2(1)/n
_cod_database_code 7107484

loop_
_symmetry_equiv_pos_as_xyz
'x, y, z'
'-x+1/2, y+1/2, -z+1/2'
'-x, -y, -z'
'x-1/2, -y-1/2, z-1/2'

loop_
_atom_site_label
_atom_site_type_symbol
_atom_site_fract_x
_atom_site_fract_y
_atom_site_fract_z
_atom_site_U_iso_or_equiv
_atom_site_adp_type
_atom_site_occupancy
_atom_site_symmetry_multiplicity
_atom_site_calc_flag
_atom_site_refinement_flags
Br1 Br 0.71115(6) 0.17580(3) 0.99589(5) 0.0650(2) Uani 1 1 d .
Br2 Br 0.48353(7) 0.18055(4) 1.17535(4) 0.0755(3) Uani 1 1 d .
C1 C 0.3303(5) 0.1039(2) 0.8772(4) 0.0477(13) Uani 1 1 d .
C2 C 0.3764(6) 0.0485(3) 0.8402(4) 0.0544(15) Uani 1 1 d .
C3 C 0.3073(7) -0.0077(3) 0.8380(5) 0.0718(18) Uani 1 1 d .
H3 H 0.3381 -0.0456 0.8155 0.086 Uiso 1 1 calc R
C4 C 0.1937(7) -0.0086(3) 0.8684(5) 0.078(2) Uani 1 1 d .
H4 H 0.1472 -0.0466 0.8652 0.094 Uiso 1 1 calc R
C5 C 0.1493(6) 0.0465(3) 0.9035(4) 0.0724(18) Uani 1 1 d .
H5 H 0.0721 0.0455 0.9236 0.087 Uiso 1 1 calc R
C6 C 0.2167(6) 0.1043(3) 0.9100(4) 0.0557(15) Uani 1 1 d .
C7 C 0.5010(7) 0.0433(3) 0.8049(5) 0.0736(19) Uani 1 1 d .
H7 H 0.533(6) 0.087(3) 0.800(4) 0.088 Uiso 1 1 calc .
C8 C 0.4860(8) 0.0128(5) 0.7026(5) 0.126(3) Uani 1 1 d .
H8A H 0.4453 -0.0284 0.7024 0.188 Uiso 1 1 calc R
H8B H 0.5677 0.0071 0.6864 0.188 Uiso 1 1 calc R
H8C H 0.4356 0.0405 0.6547 0.188 Uiso 1 1 calc R
C9 C 0.5996(7) 0.0072(3) 0.8785(6) 0.101(3) Uani 1 1 d .
H9A H 0.6109 0.0281 0.9415 0.151 Uiso 1 1 calc R
H9B H 0.6782 0.0070 0.8561 0.151 Uiso 1 1 calc R
H9C H 0.5720 -0.0364 0.8844 0.151 Uiso 1 1 calc R
C10 C 0.1636(7) 0.1617(3) 0.9552(5) 0.079(2) Uani 1 1 d .
H10 H 0.223(7) 0.197(3) 0.957(5) 0.095 Uiso 1 1 calc .
C11 C 0.0359(7) 0.1842(4) 0.8979(6) 0.124(3) Uani 1 1 d .
H11A H 0.0381 0.1865 0.8290 0.186 Uiso 1 1 calc R
H11B H 0.0173 0.2262 0.9209 0.186 Uiso 1 1 calc R
H11C H -0.0283 0.1543 0.9078 0.186 Uiso 1 1 calc R
C12 C 0.1525(8) 0.1479(4) 1.0610(5) 0.110(3) Uani 1 1 d .
H12A H 0.0925 0.1138 1.0618 0.165 Uiso 1 1 calc R
H12B H 0.1246 0.1861 1.0896 0.165 Uiso 1 1 calc R
H12C H 0.2334 0.1350 1.0983 0.165 Uiso 1 1 calc R
C13 C 0.3770(6) 0.2129(2) 0.8047(4) 0.0544(15) Uani 1 1 d .
C14 C 0.2537(5) 0.2024(3) 0.7343(4) 0.0588(15) Uani 1 1 d .
H14A H 0.1852 0.2129 0.7662 0.088 Uiso 1 1 calc R
H14B H 0.2471 0.1580 0.7141 0.088 Uiso 1 1 calc R
H14C H 0.2500 0.2294 0.6775 0.088 Uiso 1 1 calc R
C15 C 0.4872(7) 0.2135(4) 0.7400(5) 0.097(2) Uani 1 1 d .
H15A H 0.4903 0.2552 0.7105 0.146 Uiso 1 1 calc R
H15B H 0.4692 0.1814 0.6893 0.146 Uiso 1 1 calc R
H15C H 0.5672 0.2043 0.7821 0.146 Uiso 1 1 calc R
C16 C 0.4009(5) 0.2783(2) 0.8479(4) 0.0491(14) Uani 1 1 d .
C17 C 0.3445(7) 0.3353(3) 0.7927(4) 0.074(2) Uani 1 1 d .
H17A H 0.2541 0.3326 0.7827 0.111 Uiso 1 1 calc R
H17B H 0.3696 0.3367 0.7300 0.111 Uiso 1 1 calc R
H17C H 0.3730 0.3736 0.8294 0.111 Uiso 1 1 calc R
C18 C 0.4969(5) 0.3436(2) 0.9899(4) 0.0438(13) Uani 1 1 d .
C19 C 0.6076(5) 0.3752(2) 0.9784(4) 0.0448(13) Uani 1 1 d .
C20 C 0.6408(5) 0.4300(3) 1.0362(4) 0.0556(15) Uani 1 1 d .
H20 H 0.7127 0.4529 1.0294 0.067 Uiso 1 1 calc R
C21 C 0.5715(6) 0.4514(3) 1.1022(4) 0.0657(17) Uani 1 1 d .
H21 H 0.5981 0.4871 1.1415 0.079 Uiso 1 1 calc R
C22 C 0.4629(6) 0.4198(3) 1.1100(4) 0.0634(16) Uani 1 1 d .
H22 H 0.4153 0.4351 1.1542 0.076 Uiso 1 1 calc R
C23 C 0.4218(5) 0.3662(3) 1.0544(4) 0.0522(14) Uani 1 1 d .
C24 C 0.6882(6) 0.3556(3) 0.9055(4) 0.0627(16) Uani 1 1 d .
H24 H 0.656(6) 0.315(3) 0.875(4) 0.075 Uiso 1 1 calc .
C25 C 0.6785(7) 0.4067(4) 0.8229(5) 0.102(3) Uani 1 1 d .
H25A H 0.7106 0.4471 0.8510 0.153 Uiso 1 1 calc R
H25B H 0.5918 0.4117 0.7908 0.153 Uiso 1 1 calc R
H25C H 0.7272 0.3929 0.7757 0.153 Uiso 1 1 calc R
C26 C 0.8257(6) 0.3459(4) 0.9539(5) 0.090(2) Uani 1 1 d .
H26A H 0.8631 0.3869 0.9749 0.136 Uiso 1 1 calc R
H26B H 0.8699 0.3267 0.9074 0.136 Uiso 1 1 calc R
H26C H 0.8311 0.3180 1.0099 0.136 Uiso 1 1 calc R
C27 C 0.2966(7) 0.3363(3) 1.0610(6) 0.085(2) Uani 1 1 d .
H27 H 0.296(6) 0.293(3) 1.033(5) 0.102 Uiso 1 1 calc .
C28 C 0.1885(7) 0.3729(5) 0.9995(7) 0.138(4) Uani 1 1 d .
H28A H 0.1939 0.4175 1.0184 0.207 Uiso 1 1 calc R
H28B H 0.1099 0.3553 1.0097 0.207 Uiso 1 1 calc R
H28C H 0.1929 0.3692 0.9311 0.207 Uiso 1 1 calc R
C29 C 0.2766(9) 0.3293(4) 1.1681(7) 0.134(4) Uani 1 1 d .
H29A H 0.3439 0.3040 1.2055 0.201 Uiso 1 1 calc R
H29B H 0.1973 0.3083 1.1678 0.201 Uiso 1 1 calc R
H29C H 0.2761 0.3713 1.1973 0.201 Uiso 1 1 calc R
N1 N 0.4085(6) 0.1621(2) 0.8827(3) 0.0535(12) Uani 1 1 d D
N2 N 0.4626(4) 0.28228(19) 0.9389(3) 0.0497(11) Uani 1 1 d .
Ni Ni 0.50003(6) 0.19986(3) 1.01359(4) 0.0441(2) Uani 1 1 d .
H1A H 0.477(3) 0.156(4) 0.880(6) 0.10(3) Uiso 1 1 d D

loop_
_atom_site_aniso_label
_atom_site_aniso_U_11
_atom_site_aniso_U_22
_atom_site_aniso_U_33
_atom_site_aniso_U_23
_atom_site_aniso_U_13
_atom_site_aniso_U_12
Br1 0.0485(4) 0.0713(4) 0.0703(4) -0.0030(3) 0.0000(3) 0.0123(3)
Br2 0.0721(5) 0.1050(6) 0.0487(4) 0.0166(3) 0.0102(3) -0.0063(4)
C1 0.050(4) 0.041(3) 0.045(3) 0.003(2) -0.009(3) -0.003(3)
C2 0.063(4) 0.043(3) 0.050(3) 0.008(3) -0.005(3) -0.003(3)
C3 0.095(6) 0.047(4) 0.067(4) -0.001(3) 0.002(4) -0.005(4)
C4 0.094(6) 0.062(5) 0.070(5) 0.001(3) -0.004(4) -0.034(4)
C5 0.064(4) 0.087(5) 0.062(4) 0.006(4) 0.004(3) -0.019(4)
C6 0.059(4) 0.053(4) 0.050(3) 0.005(3) -0.002(3) 0.001(3)
C7 0.077(5) 0.063(4) 0.075(5) 0.004(4) 0.002(4) 0.010(4)
C8 0.117(7) 0.192(10) 0.066(5) -0.015(5) 0.015(5) 0.035(7)
C9 0.087(6) 0.106(6) 0.100(6) -0.006(5) -0.006(5) 0.017(5)
C10 0.077(5) 0.081(5) 0.083(5) 0.005(4) 0.022(4) 0.007(4)
C11 0.091(6) 0.159(9) 0.133(8) 0.052(6) 0.053(6) 0.054(6)
C12 0.132(7) 0.118(6) 0.086(6) -0.016(5) 0.036(5) 0.008(6)
C13 0.070(4) 0.043(3) 0.043(3) -0.001(2) -0.007(3) 0.005(3)
C14 0.065(4) 0.062(4) 0.043(3) 0.010(3) -0.007(3) -0.007(3)
C15 0.101(6) 0.135(6) 0.067(4) 0.006(4) 0.044(4) 0.023(5)
C16 0.040(3) 0.045(3) 0.057(4) 0.008(3) -0.006(3) -0.005(3)
C17 0.101(6) 0.049(4) 0.058(4) 0.003(3) -0.020(4) 0.003(3)
C18 0.049(4) 0.036(3) 0.038(3) 0.002(2) -0.010(3) 0.003(3)
C19 0.049(4) 0.041(3) 0.041(3) 0.000(2) -0.001(3) 0.005(3)
C20 0.054(4) 0.051(3) 0.056(3) -0.006(3) -0.005(3) -0.008(3)
C21 0.080(5) 0.054(4) 0.058(4) -0.022(3) 0.000(4) 0.003(3)
C22 0.065(4) 0.053(4) 0.076(4) -0.010(3) 0.021(4) 0.010(3)
C23 0.048(4) 0.046(3) 0.062(4) 0.000(3) 0.009(3) 0.007(3)
C24 0.066(5) 0.061(4) 0.062(4) -0.013(3) 0.014(3) 0.002(3)
C25 0.126(7) 0.120(6) 0.065(4) 0.016(4) 0.033(5) 0.018(5)
C26 0.062(5) 0.112(6) 0.102(6) -0.004(5) 0.027(4) 0.013(4)
C27 0.065(5) 0.077(5) 0.118(6) -0.024(4) 0.032(5) -0.002(4)
C28 0.055(5) 0.203(11) 0.149(8) -0.016(8) 0.005(5) 0.022(6)
C29 0.116(8) 0.160(9) 0.146(8) 0.020(7) 0.076(7) -0.016(6)
N1 0.065(4) 0.048(3) 0.039(3) 0.004(2) -0.010(3) -0.014(3)
N2 0.056(3) 0.039(3) 0.046(3) 0.000(2) -0.009(2) -0.001(2)
Ni 0.0465(4) 0.0443(4) 0.0371(4) 0.0027(3) -0.0020(3) -0.0001(3)

loop_
_atom_type_symbol
_atom_type_description
_atom_type_scat_dispersion_real
_atom_type_scat_dispersion_imag
_atom_type_scat_source
C C 0.0033 0.0016 'International Tables Vol C Tables 4.2.6.8 and 6.1.1.4'
H H 0.0000 0.0000 'International Tables Vol C Tables 4.2.6.8 and 6.1.1.4'
Br Br -0.2901 2.4595 'International Tables Vol C Tables 4.2.6.8 and 6.1.1.4'
N N 0.0061 0.0033 'International Tables Vol C Tables 4.2.6.8 and 6.1.1.4'
Ni Ni 0.3393 1.1124 'International Tables Vol C Tables 4.2.6.8 and 6.1.1.4'

loop_
_geom_angle_atom_site_label_1
_geom_angle_atom_site_label_2
_geom_angle_atom_site_label_3
_geom_angle
C2 C1 C6 122.0(5)
C2 C1 N1 117.0(5)
C6 C1 N1 121.0(5)
C3 C2 C1 118.3(6)
C3 C2 C7 116.1(6)
C1 C2 C7 125.6(5)
C4 C3 C2 121.1(6)
C4 C3 H3 119.5
C2 C3 H3 119.5
C5 C4 C3 119.7(6)
C5 C4 H4 120.1
C3 C4 H4 120.1
C4 C5 C6 121.7(6)
C4 C5 H5 119.1
C6 C5 H5 119.1
C1 C6 C5 117.2(5)
C1 C6 C10 124.9(5)
C5 C6 C10 117.9(6)
C9 C7 C2 111.5(6)
C9 C7 C8 110.4(6)
C2 C7 C8 112.9(6)
C9 C7 H7 107(4)
C2 C7 H7 107(4)
C8 C7 H7 107(4)
C7 C8 H8A 109.5
C7 C8 H8B 109.5
H8A C8 H8B 109.5
C7 C8 H8C 109.5
H8A C8 H8C 109.5
H8B C8 H8C 109.5
C7 C9 H9A 109.5
C7 C9 H9B 109.5
H9A C9 H9B 109.5
C7 C9 H9C 109.5
H9A C9 H9C 109.5
H9B C9 H9C 109.5
C6 C10 C12 111.1(6)
C6 C10 C11 113.9(6)
C12 C10 C11 108.8(6)
C6 C10 H10 107(4)
C12 C10 H10 108(4)
C11 C10 H10 108(4)
C10 C11 H11A 109.5
C10 C11 H11B 109.5
H11A C11 H11B 109.5
C10 C11 H11C 109.5
H11A C11 H11C 109.5
H11B C11 H11C 109.5
C10 C12 H12A 109.5
C10 C12 H12B 109.5
H12A C12 H12B 109.5
C10 C12 H12C 109.5
H12A C12 H12C 109.5
H12B C12 H12C 109.5
C16 C13 N1 110.8(4)
C16 C13 C14 117.1(5)
N1 C13 C14 114.2(5)
C16 C13 C15 97.3(5)
N1 C13 C15 108.5(5)
C14 C13 C15 107.2(5)
C13 C14 H14A 109.5
C13 C14 H14B 109.5
H14A C14 H14B 109.5
C13 C14 H14C 109.5
H14A C14 H14C 109.5
H14B C14 H14C 109.5
C13 C15 H15A 109.5
C13 C15 H15B 109.5
H15A C15 H15B 109.5
C13 C15 H15C 109.5
H15A C15 H15C 109.5
H15B C15 H15C 109.5
N2 C16 C17 122.1(5)
N2 C16 C13 117.4(5)
C17 C16 C13 120.2(5)
C16 C17 H17A 109.5
C16 C17 H17B 109.5
H17A C17 H17B 109.5
C16 C17 H17C 109.5
H17A C17 H17C 109.5
H17B C17 H17C 109.5
C19 C18 C23 122.2(5)
C19 C18 N2 119.4(5)
C23 C18 N2 118.3(5)
C20 C19 C18 116.4(5)
C20 C19 C24 119.0(5)
C18 C19 C24 124.6(5)
C21 C20 C19 122.4(5)
C21 C20 H20 118.8
C19 C20 H20 118.8
C20 C21 C22 119.4(5)
C20 C21 H21 120.3
C22 C21 H21 120.3
C21 C22 C23 122.0(5)
C21 C22 H22 119.0
C23 C22 H22 119.0
C22 C23 C18 117.6(5)
C22 C23 C27 119.5(5)
C18 C23 C27 122.8(5)
C19 C24 C26 112.6(5)
C19 C24 C25 110.2(5)
C26 C24 C25 109.5(6)
C19 C24 H24 108(4)
C26 C24 H24 108(4)
C25 C24 H24 108(3)
C24 C25 H25A 109.5
C24 C25 H25B 109.5
H25A C25 H25B 109.5
C24 C25 H25C 109.5
H25A C25 H25C 109.5
H25B C25 H25C 109.5
C24 C26 H26A 109.5
C24 C26 H26B 109.5
H26A C26 H26B 109.5
C24 C26 H26C 109.5
H26A C26 H26C 109.5
H26B C26 H26C 109.5
C28 C27 C23 111.3(7)
C28 C27 C29 110.4(7)
C23 C27 C29 113.2(7)
C28 C27 H27 107(4)
C23 C27 H27 107(4)
C29 C27 H27 107(4)
C27 C28 H28A 109.5
C27 C28 H28B 109.5
H28A C28 H28B 109.5
C27 C28 H28C 109.5
H28A C28 H28C 109.5
H28B C28 H28C 109.5
C27 C29 H29A 109.5
C27 C29 H29B 109.5
H29A C29 H29B 109.5
C27 C29 H29C 109.5
H29A C29 H29C 109.5
H29B C29 H29C 109.5
C1 N1 C13 119.7(4)
C1 N1 Ni 122.3(4)
C13 N1 Ni 111.8(3)
C1 N1 H1A 114(6)
C13 N1 H1A 100(6)
Ni N1 H1A 79(6)
C16 N2 C18 123.4(4)
C16 N2 Ni 117.3(3)
C18 N2 Ni 119.2(3)
N2 Ni N1 81.72(18)
N2 Ni Br2 127.01(13)
N1 Ni Br2 132.49(15)
N2 Ni Br1 102.95(13)
N1 Ni Br1 97.63(19)
Br2 Ni Br1 108.72(3)

loop_
_geom_bond_atom_site_label_1
_geom_bond_atom_site_label_2
_geom_bond_distance
Br1 Ni 2.3942(10)
Br2 Ni 2.3164(10)
C1 C2 1.389(7)
C1 C6 1.391(8)
C1 N1 1.466(7)
C2 C3 1.381(8)
C2 C7 1.525(9)
C3 C4 1.375(9)
C3 H3 0.9300
C4 C5 1.365(9)
C4 H4 0.9300
C5 C6 1.395(8)
C5 H5 0.9300
C6 C10 1.509(9)
C7 C9 1.517(9)
C7 C8 1.530(9)
C7 H7 0.98(6)
C8 H8A 0.9600
C8 H8B 0.9600
C8 H8C 0.9600
C9 H9A 0.9600
C9 H9B 0.9600
C9 H9C 0.9600
C10 C12 1.520(10)
C10 C11 1.522(10)
C10 H10 0.98(6)
C11 H11A 0.9600
C11 H11B 0.9600
C11 H11C 0.9600
C12 H12A 0.9600
C12 H12B 0.9600
C12 H12C 0.9600
C13 C16 1.484(7)
C13 N1 1.498(7)
C13 C14 1.502(8)
C13 C15 1.625(8)
C14 H14A 0.9600
C14 H14B 0.9600
C14 H14C 0.9600
C15 H15A 0.9600
C15 H15B 0.9600
C15 H15C 0.9600
C16 N2 1.306(6)
C16 C17 1.470(7)
C17 H17A 0.9600
C17 H17B 0.9600
C17 H17C 0.9600
C18 C19 1.400(7)
C18 C23 1.401(7)
C18 N2 1.465(6)
C19 C20 1.394(7)
C19 C24 1.514(7)
C20 C21 1.365(8)
C20 H20 0.9300
C21 C22 1.366(8)
C21 H21 0.9300
C22 C23 1.375(8)
C22 H22 0.9300
C23 C27 1.507(9)
C24 C26 1.516(9)
C24 C25 1.546(9)
C24 H24 0.98(5)
C25 H25A 0.9600
C25 H25B 0.9600
C25 H25C 0.9600
C26 H26A 0.9600
C26 H26B 0.9600
C26 H26C 0.9600
C27 C28 1.507(11)
C27 C29 1.546(11)
C27 H27 0.98(7)
C28 H28A 0.9600
C28 H28B 0.9600
C28 H28C 0.9600
C29 H29A 0.9600
C29 H29B 0.9600
C29 H29C 0.9600
N1 Ni 2.040(5)
N1 H1A 0.764(11)
N2 Ni 1.996(4)

loop_
_geom_torsion_atom_site_label_1
_geom_torsion_atom_site_label_2
_geom_torsion_atom_site_label_3
_geom_torsion_atom_site_label_4
_geom_torsion
C6 C1 C2 C3 -1.0(8)
N1 C1 C2 C3 177.3(5)
C6 C1 C2 C7 -178.5(5)
N1 C1 C2 C7 -0.2(8)
C1 C2 C3 C4 2.1(9)
C7 C2 C3 C4 179.8(6)
C2 C3 C4 C5 -1.4(10)
C3 C4 C5 C6 -0.4(10)
C2 C1 C6 C5 -0.7(8)
N1 C1 C6 C5 -179.0(5)
C2 C1 C6 C10 177.1(6)
N1 C1 C6 C10 -1.2(8)
C4 C5 C6 C1 1.4(9)
C4 C5 C6 C10 -176.5(6)
C3 C2 C7 C9 -72.0(7)
C1 C2 C7 C9 105.6(6)
C3 C2 C7 C8 53.0(8)
C1 C2 C7 C8 -129.5(7)
C1 C6 C10 C12 -117.4(7)
C5 C6 C10 C12 60.4(8)
C1 C6 C10 C11 119.3(7)
C5 C6 C10 C11 -63.0(8)
N1 C13 C16 N2 11.0(7)
C14 C13 C16 N2 144.4(5)
C15 C13 C16 N2 -102.0(6)
N1 C13 C16 C17 -162.6(6)
C14 C13 C16 C17 -29.2(8)
C15 C13 C16 C17 84.4(6)
C23 C18 C19 C20 1.1(7)
N2 C18 C19 C20 -174.1(4)
C23 C18 C19 C24 -176.1(5)
N2 C18 C19 C24 8.7(7)
C18 C19 C20 C21 1.5(8)
C24 C19 C20 C21 178.8(5)
C19 C20 C21 C22 -2.6(9)
C20 C21 C22 C23 1.3(9)
C21 C22 C23 C18 1.2(9)
C21 C22 C23 C27 -175.7(6)
C19 C18 C23 C22 -2.4(8)
N2 C18 C23 C22 172.9(5)
C19 C18 C23 C27 174.4(5)
N2 C18 C23 C27 -10.4(8)
C20 C19 C24 C26 56.2(7)
C18 C19 C24 C26 -126.7(6)
C20 C19 C24 C25 -66.3(7)
C18 C19 C24 C25 110.8(6)
C22 C23 C27 C28 79.9(8)
C18 C23 C27 C28 -96.8(7)
C22 C23 C27 C29 -45.2(9)
C18 C23 C27 C29 138.1(6)
C2 C1 N1 C13 100.2(7)
C6 C1 N1 C13 -81.4(7)
C2 C1 N1 Ni -109.8(5)
C6 C1 N1 Ni 68.6(7)
C16 C13 N1 C1 143.1(5)
C14 C13 N1 C1 8.3(8)
C15 C13 N1 C1 -111.2(7)
C16 C13 N1 Ni -9.9(6)
C14 C13 N1 Ni -144.7(4)
C15 C13 N1 Ni 95.9(5)
C17 C16 N2 C18 -8.8(9)
C13 C16 N2 C18 177.7(5)
C17 C16 N2 Ni 166.7(4)
C13 C16 N2 Ni -6.8(7)
C19 C18 N2 C16 -84.8(7)
C23 C18 N2 C16 99.9(6)
C19 C18 N2 Ni 99.9(5)
C23 C18 N2 Ni -75.5(5)
C16 N2 Ni N1 0.6(4)
C18 N2 Ni N1 176.3(4)
C16 N2 Ni Br2 -137.5(4)
C18 N2 Ni Br2 38.1(4)
C16 N2 Ni Br1 96.6(4)
C18 N2 Ni Br1 -87.7(4)
C1 N1 Ni N2 -146.7(5)
C13 N1 Ni N2 5.4(4)
C1 N1 Ni Br2 -13.0(6)
C13 N1 Ni Br2 139.1(3)
C1 N1 Ni Br1 111.2(5)
C13 N1 Ni Br1 -96.7(4)
